data_2108954
loop_
_publ_author_name
'Bakowicz, Julia'
'Turowska-Tyrk, Ilona'

_publ_section_title
;
 The role of free space in photochemical reactions in crystals at high
 pressure -- the case of 9-methylanthracene
;
_journal_issue 2
_journal_name_full 'Acta Crystallographica Section B'
_journal_page_first
;
;
_journal_paper_doi 10.1107/S2052520622001810
_journal_volume 78
_journal_year 2022
_chemical_formula_sum 'C15 H12'
_chemical_formula_weight 192.25
_space_group_crystal_system monoclinic
_space_group_IT_number 14
_space_group_name_Hall '-P 2ybc'
_space_group_name_H-M_alt 'P 1 21/c 1'
_atom_sites_solution_hydrogens mixed
_atom_sites_solution_primary isomor
_audit_creation_method SHELXL-2014/7
_cell_angle_alpha 90
_cell_angle_beta 96.57(14)
_cell_angle_gamma 90
_cell_formula_units_Z 4
_cell_length_a 8.70(5)
_cell_length_b 14.110(8)
_cell_length_c 7.995(5)
_cell_measurement_pressure 400000
_cell_measurement_reflns_used 422
_cell_measurement_temperature 298(2)
_cell_measurement_theta_max 23.22
_cell_measurement_theta_min 5.55
_cell_volume 975(6)
_computing_cell_refinement 'CrysAlisPro (Rigaku OD, 2015)'
_computing_data_collection 'CrysAlisPro (Agilent Technologies, 2014)'
_computing_data_reduction 'CrysAlisPro (Rigaku OD, 2015)'
_computing_molecular_graphics 'ORTEP-3 for Windows (Farrugia, 2012)'
_computing_publication_material 'SHELXL-2014/7 (Sheldrick, 2015)'
_computing_structure_refinement 'SHELXL-2014/7 (Sheldrick, 2015)'
_diffrn_ambient_pressure 400000
_diffrn_ambient_temperature 298(2)
_diffrn_detector_area_resol_mean 15.9718
_diffrn_measured_fraction_theta_full 0.340
_diffrn_measured_fraction_theta_max 0.340
_diffrn_measurement_device_type 'KM4 with Eos CCD'
_diffrn_measurement_method '\f- and \w scans'
_diffrn_radiation_monochromator graphite
_diffrn_radiation_source 'fine-focus sealed tube'
_diffrn_radiation_type MoK\a
_diffrn_radiation_wavelength 0.71073
_diffrn_reflns_av_R_equivalents 0.1641
_diffrn_reflns_av_unetI/netI 0.0897
_diffrn_reflns_Laue_measured_fraction_full 0.340
_diffrn_reflns_Laue_measured_fraction_max 0.340
_diffrn_reflns_limit_h_max 3
_diffrn_reflns_limit_h_min -3
_diffrn_reflns_limit_k_max 16
_diffrn_reflns_limit_k_min -16
_diffrn_reflns_limit_l_max 9
_diffrn_reflns_limit_l_min -9
_diffrn_reflns_number 4596
_diffrn_reflns_point_group_measured_fraction_full 0.340
_diffrn_reflns_point_group_measured_fraction_max 0.340
_diffrn_reflns_theta_full 24.987
_diffrn_reflns_theta_max 24.987
_diffrn_reflns_theta_min 5.591
_exptl_absorpt_coefficient_mu 0.074
_exptl_absorpt_correction_T_max 1.00
_exptl_absorpt_correction_T_min 0.09
_exptl_absorpt_correction_type multi-scan
_exptl_absorpt_process_details
;
SCALE3 ABSPACK (Rigaku Oxford Diffraction, 2015).
;
_exptl_crystal_colour colourless
_exptl_crystal_density_diffrn 1.310
_exptl_crystal_description block
_exptl_crystal_F_000 408
_exptl_crystal_size_max 0.220
_exptl_crystal_size_mid 0.200
_exptl_crystal_size_min 0.050
_refine_diff_density_max 0.160
_refine_diff_density_min -0.114
_refine_diff_density_rms 0.034
_refine_ls_extinction_method none
_refine_ls_goodness_of_fit_ref 0.916
_refine_ls_hydrogen_treatment constr
_refine_ls_matrix_type full
_refine_ls_number_parameters 52
_refine_ls_number_reflns 586
_refine_ls_number_restraints 65
_refine_ls_restrained_S_all 0.883
_refine_ls_R_factor_all 0.2232
_refine_ls_R_factor_gt 0.0836
_refine_ls_shift/su_max 0.000
_refine_ls_shift/su_mean 0.000
_refine_ls_structure_factor_coef Fsqd
_refine_ls_weighting_details 'w=1/[\s^2^(Fo^2^)+(0.1722P)^2^] where P=(Fo^2^+2Fc^2^)/3'
_refine_ls_weighting_scheme calc
_refine_ls_wR_factor_gt 0.2310
_refine_ls_wR_factor_ref 0.3080
_reflns_Friedel_coverage 0.000
_reflns_number_gt 212
_reflns_number_total 586
_reflns_threshold_expression 'I > 2\s(I)'
_cod_data_source_file xk5091sup1.cif
_cod_data_source_block 0.4GPa_10hUV
_cod_original_sg_symbol_H-M 'P 21/c'
_cod_database_code 2108954
_shelx_shelxl_version_number 2014/7
_shelx_space_group_comment
;
The symmetry employed for this shelxl refinement is uniquely defined
by the following loop, which should always be used as a source of
symmetry information in preference to the above space-group names.
They are only intended as comments.
;
_shelx_estimated_absorpt_t_min 0.984
_shelx_estimated_absorpt_t_max 0.996

loop_
_space_group_symop_operation_xyz
'x, y, z'
'x, -y+1/2, z+1/2'
'-x, -y, -z'
'-x, y-1/2, -z-1/2'

loop_
_atom_site_label
_atom_site_type_symbol
_atom_site_fract_x
_atom_site_fract_y
_atom_site_fract_z
_atom_site_U_iso_or_equiv
_atom_site_adp_type
_atom_site_occupancy
_atom_site_site_symmetry_order
_atom_site_calc_flag
_atom_site_refinement_flags_posn
_atom_site_refinement_flags_adp
_atom_site_refinement_flags_occupancy
_atom_site_disorder_assembly
_atom_site_disorder_group
C11M C 1.0225(11) 0.3986(4) 0.1476(7) 0.0640(16) Uiso 0.900(6) 1 d DG U P A 1
C1M C 1.1042(12) 0.4200(4) 0.3082(6) 0.0748(19) Uiso 0.900(6) 1 d DG U P A 1
H1M H 1.0422 0.4555 0.4027 0.090 Uiso 0.900(6) 1 d G U P A 1
C2M C 1.2558(12) 0.4004(4) 0.3454(6) 0.078(2) Uiso 0.900(6) 1 d G U P A 1
H2M H 1.3128 0.4136 0.4585 0.094 Uiso 0.900(6) 1 d G U P A 1
C3M C 1.3408(11) 0.3583(4) 0.2254(9) 0.078(2) Uiso 0.900(6) 1 d G U P A 1
H3M H 1.4559 0.3449 0.2553 0.094 Uiso 0.900(6) 1 d G U P A 1
C4M C 1.2699(12) 0.3366(4) 0.0728(7) 0.0748(19) Uiso 0.900(6) 1 d DG U P A 1
H4M H 1.3234 0.3050 -0.0171 0.090 Uiso 0.900(6) 1 d G U P A 1
C12M C 1.1101(12) 0.3543(4) 0.0271(5) 0.0640(16) Uiso 0.900(6) 1 d DG U P A 1
C14M C 0.7957(12) 0.3871(4) -0.0531(5) 0.0640(16) Uiso 0.900(6) 1 d DG U P A 1
C8M C 0.6336(11) 0.3963(4) -0.0991(8) 0.0748(19) Uiso 0.900(6) 1 d DG U P A 1
H8M H 0.5653 0.4260 -0.0163 0.090 Uiso 0.900(6) 1 d G U P A 1
C7M C 0.5652(11) 0.3706(4) -0.2529(9) 0.078(2) Uiso 0.900(6) 1 d G U P A 1
H7M H 0.4400 0.3808 -0.2861 0.094 Uiso 0.900(6) 1 d G U P A 1
C6M C 0.6541(13) 0.3316(4) -0.3725(6) 0.078(2) Uiso 0.900(6) 1 d G U P A 1
H6M H 0.6020 0.3129 -0.4818 0.094 Uiso 0.900(6) 1 d G U P A 1
C5M C 0.8075(12) 0.3208(4) -0.3355(6) 0.0748(19) Uiso 0.900(6) 1 d DG U P A 1
H5M H 0.8729 0.2942 -0.4168 0.090 Uiso 0.900(6) 1 d G U P A 1
C13M C 0.8850(11) 0.3486(4) -0.1772(7) 0.0640(16) Uiso 0.900(6) 1 d DG U P A 1
C9M C 0.8633(16) 0.4130(5) 0.1060(9) 0.0640(16) Uiso 0.900(6) 1 d D U P A 1
C10M C 1.0361(18) 0.3308(5) -0.1297(9) 0.0640(16) Uiso 0.900(6) 1 d D U P A 1
H10M H 1.0933 0.3013 -0.2062 0.077 Uiso 0.900(6) 1 calc R U P A 1
C15M C 0.766(2) 0.4543(7) 0.2335(10) 0.082(3) Uiso 0.900(6) 1 d D U P A 1
H15A H 0.8313 0.4680 0.3360 0.122 Uiso 0.900(6) 1 calc R U P A 1
H15B H 0.7179 0.5117 0.1896 0.122 Uiso 0.900(6) 1 calc R U P A 1
H15C H 0.6882 0.4095 0.2560 0.122 Uiso 0.900(6) 1 calc R U P A 1
C11D C 1.013(5) 0.4176(17) 0.209(3) 0.069(7) Uiso 0.100(6) 1 d DG U P A 2
C1D C 1.047(6) 0.393(2) 0.376(3) 0.073(9) Uiso 0.100(6) 1 d DG U P A 2
H1D H 0.9789 0.4082 0.4545 0.088 Uiso 0.100(6) 1 d G U P A 2
C2D C 1.184(6) 0.347(3) 0.432(4) 0.089(9) Uiso 0.100(6) 1 d G U P A 2
H2D H 1.2017 0.3257 0.5575 0.107 Uiso 0.100(6) 1 d G U P A 2
C3D C 1.288(5) 0.325(3) 0.322(5) 0.089(9) Uiso 0.100(6) 1 d G U P A 2
H3D H 1.3917 0.2922 0.3645 0.107 Uiso 0.100(6) 1 d G U P A 2
C4D C 1.257(5) 0.350(3) 0.154(5) 0.073(9) Uiso 0.100(6) 1 d DG U P A 2
H4D H 1.3262 0.3348 0.0621 0.088 Uiso 0.100(6) 1 d G U P A 2
C12D C 1.121(4) 0.397(2) 0.097(4) 0.069(7) Uiso 0.100(6) 1 d DG U P A 2
C14D C 0.806(4) 0.4253(18) -0.028(4) 0.069(7) Uiso 0.100(6) 1 d DG U P A 2
C8D C 0.651(4) 0.404(3) -0.063(5) 0.073(9) Uiso 0.100(6) 1 d DG U P A 2
H8D H 0.5766 0.4333 0.0155 0.088 Uiso 0.100(6) 1 d G U P A 2
C7D C 0.599(5) 0.350(3) -0.205(5) 0.089(9) Uiso 0.100(6) 1 d G U P A 2
H7D H 0.4811 0.3375 -0.2290 0.107 Uiso 0.100(6) 1 d G U P A 2
C6D C 0.701(7) 0.319(3) -0.309(4) 0.089(9) Uiso 0.100(6) 1 d G U P A 2
H6D H 0.6568 0.2807 -0.4007 0.107 Uiso 0.100(6) 1 d G U P A 2
C5D C 0.857(6) 0.338(3) -0.275(4) 0.073(9) Uiso 0.100(6) 1 d DG U P A 2
H5D H 0.9472 0.3145 -0.3438 0.088 Uiso 0.100(6) 1 d G U P A 2
C13D C 0.910(5) 0.392(2) -0.135(4) 0.069(7) Uiso 0.100(6) 1 d DG U P A 2
C9D C 0.873(4) 0.4747(18) 0.134(3) 0.069(7) Uiso 0.100(6) 1 d D U P A 2
C10D C 1.077(5) 0.4175(16) -0.089(4) 0.069(7) Uiso 0.100(6) 1 d D U P A 2
H10D H 1.1383 0.3746 -0.1511 0.083 Uiso 0.100(6) 1 calc R U P A 2
C15D C 0.755(6) 0.487(5) 0.260(6) 0.107(19) Uiso 0.100(6) 1 d D U P A 2
H15D H 0.8025 0.5184 0.3589 0.161 Uiso 0.100(6) 1 calc R U P A 2
H15E H 0.6692 0.5245 0.2098 0.161 Uiso 0.100(6) 1 calc R U P A 2
H15F H 0.7175 0.4260 0.2900 0.161 Uiso 0.100(6) 1 calc R U P A 2

loop_
_atom_type_symbol
_atom_type_description
_atom_type_scat_dispersion_real
_atom_type_scat_dispersion_imag
_atom_type_scat_source
C C 0.0033 0.0016 'International Tables Vol C Tables 4.2.6.8 and 6.1.1.4'
H H 0.0000 0.0000 'International Tables Vol C Tables 4.2.6.8 and 6.1.1.4'

loop_
_geom_angle_atom_site_label_1
_geom_angle_atom_site_label_2
_geom_angle_atom_site_label_3
_geom_angle
_geom_angle_site_symmetry_1
_geom_angle_site_symmetry_3
_geom_angle_publ_flag
C9M C11M C1M 124.1(6) . . ?
C9M C11M C12M 119.3(6) . . ?
C1M C11M C12M 116.6 . . ?
C2M C1M C11M 122.0 . . ?
C1M C2M C3M 120.9 . . ?
C4M C3M C2M 119.7 . . ?
C3M C4M C12M 122.0 . . ?
C10M C12M C4M 122.2(8) . . ?
C10M C12M C11M 119.0(8) . . ?
C4M C12M C11M 118.9 . . ?
C9M C14M C8M 121.1(8) . . ?
C9M C14M C13M 121.8(8) . . ?
C8M C14M C13M 117.1 . . ?
C7M C8M C14M 122.0 . . ?
C8M C7M C6M 120.2 . . ?
C5M C6M C7M 120.3 . . ?
C6M C5M C13M 121.6 . . ?
C10M C13M C5M 123.2(6) . . ?
C10M C13M C14M 117.6(6) . . ?
C5M C13M C14M 118.8 . . ?
C14M C9M C11M 118.9(9) . . ?
C14M C9M C15M 120.6(11) . . ?
C11M C9M C15M 120.5(8) . . ?
C13M C10M C12M 123.2(10) . . ?
C1D C11D C12D 118.7 . . ?
C1D C11D C9D 126.0(16) . . ?
C12D C11D C9D 115.0(16) . . ?
C2D C1D C11D 120.5 . . ?
C3D C2D C1D 120.8 . . ?
C2D C3D C4D 119.5 . . ?
C3D C4D C12D 120.3 . . ?
C4D C12D C11D 120.1 . . ?
C4D C12D C10D 121.3(17) . . ?
C11D C12D C10D 118.3(17) . . ?
C8D C14D C13D 119.1 . . ?
C8D C14D C9D 123.2(16) . . ?
C13D C14D C9D 117.3(17) . . ?
C14D C8D C7D 120.4 . . ?
C6D C7D C8D 119.9 . . ?
C7D C6D C5D 120.5 . . ?
C6D C5D C13D 120.1 . . ?
C5D C13D C14D 120.0 . . ?
C5D C13D C10D 123.7(17) . . ?
C14D C13D C10D 116.3(17) . . ?
C14D C9D C11D 107.8(17) . . ?
C14D C9D C15D 113(2) . . ?
C11D C9D C15D 112(2) . . ?
C14D C9D C10D 109.0(18) . 3_765 ?
C11D C9D C10D 111(2) . 3_765 ?
C15D C9D C10D 105(2) . 3_765 ?
C13D C10D C12D 108.7(18) . . ?
C13D C10D C9D 116(2) . 3_765 ?
C12D C10D C9D 111(2) . 3_765 ?

loop_
_geom_bond_atom_site_label_1
_geom_bond_atom_site_label_2
_geom_bond_distance
_geom_bond_site_symmetry_2
_geom_bond_publ_flag
C11M C9M 1.402(15) . ?
C11M C1M 1.4276 . ?
C11M C12M 1.4381 . ?
C1M C2M 1.3469 . ?
C2M C3M 1.4080 . ?
C3M C4M 1.3384 . ?
C4M C12M 1.4191 . ?
C12M C10M 1.382(8) . ?
C14M C9M 1.387(8) . ?
C14M C8M 1.4224 . ?
C14M C13M 1.4345 . ?
C8M C7M 1.3527 . ?
C7M C6M 1.4087 . ?
C6M C5M 1.3417 . ?
C5M C13M 1.4193 . ?
C13M C10M 1.350(15) . ?
C9M C15M 1.513(14) . ?
C11D C1D 1.3836 . ?
C11D C12D 1.3982 . ?
C11D C9D 1.525(17) . ?
C1D C2D 1.3819 . ?
C2D C3D 1.3688 . ?
C3D C4D 1.3852 . ?
C4D C12D 1.3862 . ?
C12D C10D 1.519(17) . ?
C14D C8D 1.3760 . ?
C14D C13D 1.4011 . ?
C14D C9D 1.523(16) . ?
C8D C7D 1.3950 . ?
C7D C6D 1.3666 . ?
C6D C5D 1.3792 . ?
C5D C13D 1.3808 . ?
C13D C10D 1.504(19) . ?
C9D C15D 1.534(19) . ?
C9D C10D 1.633(18) 3_765 ?
C10D C9D 1.633(18) 3_765 ?

_cod_database_fobs_code 2108954
